data_7013025
loop_
_publ_author_name
'Fei, Zhaofu'
'Scopelliti, Rosario'
'Dyson, Paul J.'

_publ_section_title
;
 Influence of the functional group on the synthesis of aminophosphines,
 diphosphinoamines and iminobiphosphines
;
_journal_issue 13
_journal_name_full 'Dalton Transactions'
_journal_page_first 2772
_journal_paper_doi 10.1039/b303645f
_journal_year 2003
_chemical_formula_sum 'C31 H24 N2 P2'
_chemical_formula_weight 486.46
_chemical_name_systematic
; 
? 
;
_space_group_IT_number 9
_symmetry_cell_setting monoclinic
_symmetry_space_group_name_Hall 'C -2yc'
_symmetry_space_group_name_H-M 'C 1 c 1'
_atom_sites_solution_hydrogens geom
_atom_sites_solution_primary direct
_atom_sites_solution_secondary difmap
_audit_creation_method SHELXL-97
_cell_angle_alpha 90.00
_cell_angle_beta 112.375(15)
_cell_angle_gamma 90.00
_cell_formula_units_Z 4
_cell_length_a 15.778(3)
_cell_length_b 11.6783(16)
_cell_length_c 15.070(2)
_cell_measurement_reflns_used 2177
_cell_measurement_temperature 140(2)
_cell_measurement_theta_max 21.27605
_cell_measurement_theta_min 2.38915
_cell_volume 2567.7(7)
_computing_cell_refinement 'Oxford Diffraction CrysAlis RED'
_computing_data_collection 'Oxford Diffraction CrysAlis CCD'
_computing_data_reduction 'Oxford Diffraction CrysAlis RED'
_computing_molecular_graphics 'Bruker SHELXTL'
_computing_publication_material 'Bruker SHELXTL'
_computing_structure_refinement 'SHELXL-97 (Sheldrick, 1997)'
_computing_structure_solution 'SHELXS-97 (Sheldrick, 1990)'
_diffrn_ambient_temperature 140(2)
_diffrn_measured_fraction_theta_full 0.948
_diffrn_measured_fraction_theta_max 0.948
_diffrn_measurement_device_type 'Oxford Diffraction KM4/Sapphire CCD'
_diffrn_measurement_method 'phi and omega scans'
_diffrn_radiation_monochromator graphite
_diffrn_radiation_source 'fine-focus sealed tube'
_diffrn_radiation_type MoK\a
_diffrn_radiation_wavelength 0.71073
_diffrn_reflns_av_R_equivalents 0.0690
_diffrn_reflns_av_sigmaI/netI 0.0695
_diffrn_reflns_limit_h_max 18
_diffrn_reflns_limit_h_min -18
_diffrn_reflns_limit_k_max 13
_diffrn_reflns_limit_k_min -12
_diffrn_reflns_limit_l_max 17
_diffrn_reflns_limit_l_min -17
_diffrn_reflns_number 7264
_diffrn_reflns_theta_full 25.02
_diffrn_reflns_theta_max 25.02
_diffrn_reflns_theta_min 3.78
_exptl_absorpt_coefficient_mu 0.192
_exptl_absorpt_correction_T_max 0.7140
_exptl_absorpt_correction_T_min 0.2600
_exptl_absorpt_correction_type refdelf
_exptl_absorpt_process_details
; 
(See: Walker, N. & Stuart, D. (1983) Acta Cryst. A39, 158-166) 
;
_exptl_crystal_colour colourless
_exptl_crystal_density_diffrn 1.258
_exptl_crystal_density_method 'not measured'
_exptl_crystal_description block
_exptl_crystal_F_000 1016
_exptl_crystal_size_max 0.23
_exptl_crystal_size_mid 0.21
_exptl_crystal_size_min 0.20
_refine_diff_density_max 0.500
_refine_diff_density_min -0.406
_refine_diff_density_rms 0.070
_refine_ls_abs_structure_details 'Flack H D (1983), Acta Cryst. A39, 876-881'
_refine_ls_abs_structure_Flack 0.29(16)
_refine_ls_extinction_method none
_refine_ls_goodness_of_fit_ref 0.973
_refine_ls_hydrogen_treatment mixed
_refine_ls_matrix_type full
_refine_ls_number_parameters 317
_refine_ls_number_reflns 3951
_refine_ls_number_restraints 2
_refine_ls_restrained_S_all 0.973
_refine_ls_R_factor_all 0.0810
_refine_ls_R_factor_gt 0.0663
_refine_ls_shift/su_max 0.000
_refine_ls_shift/su_mean 0.000
_refine_ls_structure_factor_coef Fsqd
_refine_ls_weighting_details 'calc w=1/[\s^2^(Fo^2^)+(0.1146P)^2^+0.0000P] where P=(Fo^2^+2Fc^2^)/3'
_refine_ls_weighting_scheme calc
_refine_ls_wR_factor_gt 0.1643
_refine_ls_wR_factor_ref 0.1787
_reflns_number_gt 2905
_reflns_number_total 3951
_reflns_threshold_expression >2sigma(I)
_cod_data_source_file b303645f.txt
_cod_data_source_block 4b
_cod_depositor_comments
;
The following automatic conversions were performed:
'_symmetry_cell_setting' value 'Monoclinic' changed to 'monoclinic'
according to '/home/saulius/struct/CIF-dictionaries/cif_core.dic'
dictionary named 'cif_core.dic' version 2.4.1 from 2010-06-29.

Automatic conversion script
Id: cif_fix_enum 1527 2010-12-29 10:47:43Z saulius 
;
_cod_original_cell_volume 2567.8(7)
_cod_original_sg_symbol_H-M Cc
_cod_database_code 7013025

loop_
_symmetry_equiv_pos_as_xyz
'x, y, z'
'x, -y, z+1/2'
'x+1/2, y+1/2, z'
'x+1/2, -y+1/2, z+1/2'

loop_
_atom_site_label
_atom_site_type_symbol
_atom_site_fract_x
_atom_site_fract_y
_atom_site_fract_z
_atom_site_U_iso_or_equiv
_atom_site_adp_type
_atom_site_occupancy
_atom_site_symmetry_multiplicity
_atom_site_calc_flag
_atom_site_refinement_flags
_atom_site_disorder_assembly
_atom_site_disorder_group
P1 P -0.03388(8) 0.22835(12) 0.30746(8) 0.0433(4) Uani 1 1 d . . .
P2 P 0.10170(9) 0.24918(13) 0.29290(9) 0.0474(4) Uani 1 1 d . . .
N1 N -0.0909(3) 0.1146(4) 0.2773(3) 0.0454(11) Uani 1 1 d . . .
N2 N -0.3470(4) -0.1183(5) -0.1542(4) 0.0787(17) Uani 1 1 d . . .
C1 C -0.1413(3) 0.0691(5) 0.1880(4) 0.0460(12) Uani 1 1 d . . .
C2 C -0.1486(3) 0.1196(5) 0.1006(3) 0.0445(12) Uani 1 1 d . . .
H2 H -0.1177 0.1894 0.1004 0.053 Uiso 1 1 calc R . .
C3 C -0.2013(4) 0.0668(5) 0.0142(4) 0.0500(13) Uani 1 1 d . . .
H3 H -0.2053 0.1013 -0.0443 0.060 Uiso 1 1 calc R . .
C4 C -0.2475(4) -0.0333(5) 0.0112(4) 0.0507(13) Uani 1 1 d . . .
C5 C -0.2402(4) -0.0867(5) 0.0970(4) 0.0529(14) Uani 1 1 d . . .
H5 H -0.2709 -0.1570 0.0955 0.063 Uiso 1 1 calc R . .
C6 C -0.1887(4) -0.0373(5) 0.1828(4) 0.0517(14) Uani 1 1 d . . .
H6 H -0.1841 -0.0743 0.2406 0.062 Uiso 1 1 calc R . .
C7 C -0.0958(3) 0.3567(5) 0.2569(4) 0.0433(12) Uani 1 1 d . . .
C8 C -0.0537(4) 0.4626(5) 0.2637(4) 0.0542(15) Uani 1 1 d . . .
H8 H 0.0109 0.4686 0.2954 0.065 Uiso 1 1 calc R . .
C9 C -0.1069(4) 0.5630(6) 0.2231(4) 0.0613(16) Uani 1 1 d . . .
H9 H -0.0786 0.6358 0.2283 0.074 Uiso 1 1 calc R . .
C10 C -0.2011(5) 0.5502(6) 0.1759(4) 0.0628(17) Uani 1 1 d . . .
H10 H -0.2374 0.6155 0.1482 0.075 Uiso 1 1 calc R . .
C11 C -0.2432(4) 0.4443(6) 0.1684(4) 0.0588(16) Uani 1 1 d . . .
H11 H -0.3077 0.4376 0.1355 0.071 Uiso 1 1 calc R . .
C12 C -0.1917(4) 0.3490(5) 0.2084(4) 0.0521(14) Uani 1 1 d . . .
H12 H -0.2211 0.2770 0.2034 0.063 Uiso 1 1 calc R . .
C13 C 0.0004(4) 0.2382(4) 0.4372(4) 0.0422(13) Uani 1 1 d . . .
C14 C -0.0417(3) 0.1659(5) 0.4819(4) 0.0487(13) Uani 1 1 d . . .
H14 H -0.0854 0.1109 0.4454 0.058 Uiso 1 1 calc R . .
C15 C -0.0194(4) 0.1749(6) 0.5810(4) 0.0603(16) Uani 1 1 d . . .
H15 H -0.0476 0.1260 0.6121 0.072 Uiso 1 1 calc R . .
C16 C 0.0444(5) 0.2562(5) 0.6333(4) 0.0558(16) Uani 1 1 d . . .
H16 H 0.0593 0.2628 0.7004 0.067 Uiso 1 1 calc R . .
C17 C 0.0865(4) 0.3275(5) 0.5894(4) 0.0576(16) Uani 1 1 d . . .
H17 H 0.1305 0.3821 0.6261 0.069 Uiso 1 1 calc R . .
C18 C 0.0635(4) 0.3188(5) 0.4900(4) 0.0508(13) Uani 1 1 d . . .
H18 H 0.0914 0.3683 0.4590 0.061 Uiso 1 1 calc R . .
C19 C 0.0676(3) 0.2373(5) 0.1619(4) 0.0404(13) Uani 1 1 d . . .
C20 C 0.0647(4) 0.1377(5) 0.1131(4) 0.0526(14) Uani 1 1 d . . .
H20 H 0.0814 0.0677 0.1475 0.063 Uiso 1 1 calc R . .
C21 C 0.0375(5) 0.1373(6) 0.0127(4) 0.0654(17) Uani 1 1 d . . .
H21 H 0.0354 0.0677 -0.0206 0.079 Uiso 1 1 calc R . .
C22 C 0.0139(5) 0.2385(6) -0.0364(5) 0.0626(18) Uani 1 1 d . . .
H22 H -0.0059 0.2384 -0.1043 0.075 Uiso 1 1 calc R . .
C23 C 0.0184(5) 0.3392(7) 0.0106(5) 0.0726(19) Uani 1 1 d . . .
H23 H 0.0034 0.4090 -0.0243 0.087 Uiso 1 1 calc R . .
C24 C 0.0450(4) 0.3396(6) 0.1091(4) 0.0587(15) Uani 1 1 d . . .
H24 H 0.0479 0.4101 0.1417 0.070 Uiso 1 1 calc R . .
C25 C 0.1571(3) 0.1118(4) 0.3418(4) 0.0411(12) Uani 1 1 d . . .
C26 C 0.1159(4) 0.0054(5) 0.3270(4) 0.0528(14) Uani 1 1 d . . .
H26 H 0.0522 -0.0004 0.2892 0.063 Uiso 1 1 calc R . .
C27 C 0.1647(4) -0.0930(6) 0.3656(4) 0.0564(15) Uani 1 1 d . . .
H27 H 0.1353 -0.1656 0.3530 0.068 Uiso 1 1 calc R . .
C28 C 0.2563(5) -0.0845(6) 0.4227(4) 0.0640(18) Uani 1 1 d . . .
H28 H 0.2903 -0.1516 0.4498 0.077 Uiso 1 1 calc R . .
C29 C 0.2986(5) 0.0192(7) 0.4406(5) 0.080(2) Uani 1 1 d . . .
H29 H 0.3618 0.0242 0.4804 0.096 Uiso 1 1 calc R . .
C30 C 0.2496(4) 0.1181(5) 0.4007(4) 0.0586(16) Uani 1 1 d . . .
H30 H 0.2795 0.1903 0.4137 0.070 Uiso 1 1 calc R . .
C31 C -0.3029(4) -0.0811(6) -0.0812(5) 0.0627(16) Uani 1 1 d . . .

loop_
_atom_site_aniso_label
_atom_site_aniso_U_11
_atom_site_aniso_U_22
_atom_site_aniso_U_33
_atom_site_aniso_U_23
_atom_site_aniso_U_13
_atom_site_aniso_U_12
P1 0.0431(7) 0.0518(9) 0.0358(7) -0.0048(7) 0.0160(6) -0.0052(7)
P2 0.0449(7) 0.0550(9) 0.0440(8) -0.0015(6) 0.0189(6) 0.0022(6)
N1 0.047(2) 0.044(3) 0.048(2) -0.011(2) 0.021(2) -0.007(2)
N2 0.074(4) 0.078(4) 0.062(3) -0.013(3) 0.001(3) -0.002(3)
C1 0.044(3) 0.048(3) 0.047(3) -0.007(2) 0.018(2) -0.002(2)
C2 0.036(2) 0.044(3) 0.052(3) -0.003(2) 0.015(2) 0.001(2)
C3 0.052(3) 0.048(4) 0.047(3) -0.009(3) 0.017(2) -0.002(3)
C4 0.050(3) 0.046(4) 0.050(3) -0.013(3) 0.012(2) 0.003(3)
C5 0.051(3) 0.045(3) 0.062(3) -0.008(3) 0.020(3) -0.004(3)
C6 0.048(3) 0.054(4) 0.051(3) -0.002(3) 0.016(3) -0.002(3)
C7 0.042(3) 0.058(4) 0.038(3) -0.006(2) 0.023(2) -0.002(2)
C8 0.051(3) 0.063(4) 0.052(3) -0.009(3) 0.025(3) -0.006(3)
C9 0.067(4) 0.058(4) 0.065(4) 0.001(3) 0.032(3) 0.002(3)
C10 0.068(4) 0.071(5) 0.051(3) 0.007(3) 0.024(3) 0.019(4)
C11 0.054(3) 0.058(5) 0.059(4) -0.002(3) 0.016(3) 0.014(3)
C12 0.052(3) 0.060(4) 0.044(3) -0.014(3) 0.016(2) -0.006(3)
C13 0.046(3) 0.039(3) 0.042(3) -0.003(2) 0.017(3) 0.009(2)
C14 0.044(3) 0.058(4) 0.043(3) -0.002(3) 0.016(2) -0.010(3)
C15 0.061(3) 0.078(5) 0.042(3) 0.003(3) 0.020(3) 0.000(3)
C16 0.068(4) 0.061(4) 0.035(3) -0.007(3) 0.016(3) 0.003(3)
C17 0.061(3) 0.061(4) 0.041(3) -0.011(3) 0.009(3) 0.005(3)
C18 0.058(3) 0.047(3) 0.048(3) -0.010(3) 0.020(2) -0.013(3)
C19 0.034(3) 0.049(3) 0.044(3) 0.006(2) 0.021(2) 0.004(2)
C20 0.068(3) 0.054(4) 0.042(3) 0.007(3) 0.028(3) 0.011(3)
C21 0.078(4) 0.080(5) 0.045(3) -0.005(3) 0.031(3) 0.003(4)
C22 0.061(4) 0.082(5) 0.050(4) 0.018(3) 0.027(3) 0.018(3)
C23 0.086(5) 0.079(5) 0.064(4) 0.031(4) 0.042(4) 0.027(4)
C24 0.071(4) 0.058(4) 0.058(4) 0.007(3) 0.036(3) 0.006(3)
C25 0.047(3) 0.039(3) 0.042(3) -0.001(2) 0.023(2) 0.003(2)
C26 0.050(3) 0.063(4) 0.047(3) 0.005(3) 0.021(3) -0.001(3)
C27 0.056(3) 0.069(4) 0.046(3) -0.001(3) 0.021(3) 0.006(3)
C28 0.076(4) 0.070(5) 0.048(3) 0.009(3) 0.026(3) 0.010(4)
C29 0.057(4) 0.087(6) 0.079(5) 0.007(4) 0.007(4) 0.009(4)
C30 0.059(3) 0.048(4) 0.060(4) -0.004(3) 0.013(3) 0.003(3)
C31 0.056(3) 0.052(4) 0.069(4) -0.023(3) 0.012(3) -0.002(3)

loop_
_atom_type_symbol
_atom_type_description
_atom_type_scat_dispersion_real
_atom_type_scat_dispersion_imag
_atom_type_scat_source
C C 0.0033 0.0016 'International Tables Vol C Tables 4.2.6.8 and 6.1.1.4'
H H 0.0000 0.0000 'International Tables Vol C Tables 4.2.6.8 and 6.1.1.4'
N N 0.0061 0.0033 'International Tables Vol C Tables 4.2.6.8 and 6.1.1.4'
P P 0.1023 0.0942 'International Tables Vol C Tables 4.2.6.8 and 6.1.1.4'

loop_
_geom_angle_atom_site_label_1
_geom_angle_atom_site_label_2
_geom_angle_atom_site_label_3
_geom_angle
_geom_angle_site_symmetry_1
_geom_angle_site_symmetry_3
_geom_angle_publ_flag
N1 P1 C7 115.1(3) . . ?
N1 P1 C13 105.5(2) . . ?
C7 P1 C13 107.1(2) . . ?
N1 P1 P2 121.68(17) . . ?
C7 P1 P2 104.68(17) . . ?
C13 P1 P2 101.16(19) . . ?
C25 P2 C19 105.3(2) . . ?
C25 P2 P1 101.02(17) . . ?
C19 P2 P1 101.32(17) . . ?
C1 N1 P1 131.3(4) . . ?
N1 C1 C2 124.2(5) . . ?
N1 C1 C6 118.7(5) . . ?
C2 C1 C6 117.1(5) . . ?
C3 C2 C1 119.7(5) . . ?
C3 C2 H2 120.1 . . ?
C1 C2 H2 120.1 . . ?
C4 C3 C2 122.0(5) . . ?
C4 C3 H3 119.0 . . ?
C2 C3 H3 119.0 . . ?
C3 C4 C5 119.6(5) . . ?
C3 C4 C31 118.7(6) . . ?
C5 C4 C31 121.6(6) . . ?
C6 C5 C4 119.8(5) . . ?
C6 C5 H5 120.1 . . ?
C4 C5 H5 120.1 . . ?
C5 C6 C1 121.8(5) . . ?
C5 C6 H6 119.1 . . ?
C1 C6 H6 119.1 . . ?
C8 C7 C12 118.9(5) . . ?
C8 C7 P1 123.0(4) . . ?
C12 C7 P1 118.1(4) . . ?
C7 C8 C9 120.6(5) . . ?
C7 C8 H8 119.7 . . ?
C9 C8 H8 119.7 . . ?
C10 C9 C8 117.9(6) . . ?
C10 C9 H9 121.0 . . ?
C8 C9 H9 121.0 . . ?
C9 C10 C11 121.5(6) . . ?
C9 C10 H10 119.2 . . ?
C11 C10 H10 119.2 . . ?
C12 C11 C10 120.0(6) . . ?
C12 C11 H11 120.0 . . ?
C10 C11 H11 120.0 . . ?
C11 C12 C7 121.0(6) . . ?
C11 C12 H12 119.5 . . ?
C7 C12 H12 119.5 . . ?
C18 C13 C14 120.3(5) . . ?
C18 C13 P1 121.0(4) . . ?
C14 C13 P1 118.6(4) . . ?
C13 C14 C15 119.8(5) . . ?
C13 C14 H14 120.1 . . ?
C15 C14 H14 120.1 . . ?
C16 C15 C14 119.3(6) . . ?
C16 C15 H15 120.3 . . ?
C14 C15 H15 120.3 . . ?
C17 C16 C15 121.1(5) . . ?
C17 C16 H16 119.4 . . ?
C15 C16 H16 119.4 . . ?
C16 C17 C18 119.4(6) . . ?
C16 C17 H17 120.3 . . ?
C18 C17 H17 120.3 . . ?
C13 C18 C17 120.0(5) . . ?
C13 C18 H18 120.0 . . ?
C17 C18 H18 120.0 . . ?
C20 C19 C24 118.1(5) . . ?
C20 C19 P2 125.2(4) . . ?
C24 C19 P2 116.7(4) . . ?
C19 C20 C21 121.0(5) . . ?
C19 C20 H20 119.5 . . ?
C21 C20 H20 119.5 . . ?
C22 C21 C20 119.2(6) . . ?
C22 C21 H21 120.4 . . ?
C20 C21 H21 120.4 . . ?
C23 C22 C21 121.1(6) . . ?
C23 C22 H22 119.5 . . ?
C21 C22 H22 119.5 . . ?
C22 C23 C24 119.8(6) . . ?
C22 C23 H23 120.1 . . ?
C24 C23 H23 120.1 . . ?
C23 C24 C19 120.9(6) . . ?
C23 C24 H24 119.6 . . ?
C19 C24 H24 119.6 . . ?
C26 C25 C30 117.7(5) . . ?
C26 C25 P2 126.7(4) . . ?
C30 C25 P2 115.6(4) . . ?
C25 C26 C27 121.9(5) . . ?
C25 C26 H26 119.0 . . ?
C27 C26 H26 119.0 . . ?
C28 C27 C26 119.1(6) . . ?
C28 C27 H27 120.4 . . ?
C26 C27 H27 120.4 . . ?
C29 C28 C27 120.6(6) . . ?
C29 C28 H28 119.7 . . ?
C27 C28 H28 119.7 . . ?
C28 C29 C30 120.2(6) . . ?
C28 C29 H29 119.9 . . ?
C30 C29 H29 119.9 . . ?
C25 C30 C29 120.5(6) . . ?
C25 C30 H30 119.8 . . ?
C29 C30 H30 119.8 . . ?
N2 C31 C4 179.5(7) . . ?

loop_
_geom_bond_atom_site_label_1
_geom_bond_atom_site_label_2
_geom_bond_distance
_geom_bond_site_symmetry_2
_geom_bond_publ_flag
P1 N1 1.572(5) . ?
P1 C7 1.793(6) . ?
P1 C13 1.823(5) . ?
P1 P2 2.2451(16) . ?
P2 C25 1.841(5) . ?
P2 C19 1.843(5) . ?
N1 C1 1.382(7) . ?
N2 C31 1.140(7) . ?
C1 C2 1.408(7) . ?
C1 C6 1.437(8) . ?
C2 C3 1.393(7) . ?
C2 H2 0.9500 . ?
C3 C4 1.369(8) . ?
C3 H3 0.9500 . ?
C4 C5 1.400(8) . ?
C4 C31 1.446(8) . ?
C5 C6 1.366(7) . ?
C5 H5 0.9500 . ?
C6 H6 0.9500 . ?
C7 C8 1.389(8) . ?
C7 C12 1.410(7) . ?
C8 C9 1.437(9) . ?
C8 H8 0.9500 . ?
C9 C10 1.389(9) . ?
C9 H9 0.9500 . ?
C10 C11 1.389(9) . ?
C10 H10 0.9500 . ?
C11 C12 1.374(8) . ?
C11 H11 0.9500 . ?
C12 H12 0.9500 . ?
C13 C18 1.381(8) . ?
C13 C14 1.396(7) . ?
C14 C15 1.401(7) . ?
C14 H14 0.9500 . ?
C15 C16 1.390(9) . ?
C15 H15 0.9500 . ?
C16 C17 1.381(9) . ?
C16 H16 0.9500 . ?
C17 C18 1.405(7) . ?
C17 H17 0.9500 . ?
C18 H18 0.9500 . ?
C19 C20 1.368(8) . ?
C19 C24 1.405(8) . ?
C20 C21 1.407(7) . ?
C20 H20 0.9500 . ?
C21 C22 1.368(9) . ?
C21 H21 0.9500 . ?
C22 C23 1.361(10) . ?
C22 H22 0.9500 . ?
C23 C24 1.381(9) . ?
C23 H23 0.9500 . ?
C24 H24 0.9500 . ?
C25 C26 1.381(8) . ?
C25 C30 1.392(8) . ?
C26 C27 1.382(8) . ?
C26 H26 0.9500 . ?
C27 C28 1.377(9) . ?
C27 H27 0.9500 . ?
C28 C29 1.359(10) . ?
C28 H28 0.9500 . ?
C29 C30 1.393(10) . ?
C29 H29 0.9500 . ?
C30 H30 0.9500 . ?

loop_
_geom_torsion_atom_site_label_1
_geom_torsion_atom_site_label_2
_geom_torsion_atom_site_label_3
_geom_torsion_atom_site_label_4
_geom_torsion
_geom_torsion_site_symmetry_1
_geom_torsion_site_symmetry_2
_geom_torsion_site_symmetry_3
_geom_torsion_site_symmetry_4
_geom_torsion_publ_flag
N1 P1 P2 C25 -45.2(2) . . . . ?
C7 P1 P2 C25 -177.8(3) . . . . ?
C13 P1 P2 C25 71.0(2) . . . . ?
N1 P1 P2 C19 63.1(3) . . . . ?
C7 P1 P2 C19 -69.5(2) . . . . ?
C13 P1 P2 C19 179.2(2) . . . . ?
C7 P1 N1 C1 54.9(6) . . . . ?
C13 P1 N1 C1 172.7(5) . . . . ?
P2 P1 N1 C1 -73.3(5) . . . . ?
P1 N1 C1 C2 2.3(8) . . . . ?
P1 N1 C1 C6 -178.6(4) . . . . ?
N1 C1 C2 C3 -180.0(5) . . . . ?
C6 C1 C2 C3 0.9(7) . . . . ?
C1 C2 C3 C4 0.5(8) . . . . ?
C2 C3 C4 C5 -1.7(8) . . . . ?
C2 C3 C4 C31 178.3(5) . . . . ?
C3 C4 C5 C6 1.4(8) . . . . ?
C31 C4 C5 C6 -178.6(5) . . . . ?
C4 C5 C6 C1 0.1(8) . . . . ?
N1 C1 C6 C5 179.6(5) . . . . ?
C2 C1 C6 C5 -1.3(7) . . . . ?
N1 P1 C7 C8 -170.0(4) . . . . ?
C13 P1 C7 C8 73.1(5) . . . . ?
P2 P1 C7 C8 -33.8(5) . . . . ?
N1 P1 C7 C12 10.2(5) . . . . ?
C13 P1 C7 C12 -106.7(4) . . . . ?
P2 P1 C7 C12 146.4(4) . . . . ?
C12 C7 C8 C9 0.8(8) . . . . ?
P1 C7 C8 C9 -179.0(4) . . . . ?
C7 C8 C9 C10 -1.0(8) . . . . ?
C8 C9 C10 C11 0.4(9) . . . . ?
C9 C10 C11 C12 0.3(9) . . . . ?
C10 C11 C12 C7 -0.5(8) . . . . ?
C8 C7 C12 C11 -0.1(8) . . . . ?
P1 C7 C12 C11 179.7(4) . . . . ?
N1 P1 C13 C18 169.9(5) . . . . ?
C7 P1 C13 C18 -67.1(5) . . . . ?
P2 P1 C13 C18 42.3(5) . . . . ?
N1 P1 C13 C14 -13.1(5) . . . . ?
C7 P1 C13 C14 110.0(4) . . . . ?
P2 P1 C13 C14 -140.7(4) . . . . ?
C18 C13 C14 C15 -0.3(8) . . . . ?
P1 C13 C14 C15 -177.4(4) . . . . ?
C13 C14 C15 C16 0.2(9) . . . . ?
C14 C15 C16 C17 -0.5(9) . . . . ?
C15 C16 C17 C18 0.8(9) . . . . ?
C14 C13 C18 C17 0.7(8) . . . . ?
P1 C13 C18 C17 177.7(4) . . . . ?
C16 C17 C18 C13 -1.0(9) . . . . ?
C25 P2 C19 C20 14.2(5) . . . . ?
P1 P2 C19 C20 -90.7(5) . . . . ?
C25 P2 C19 C24 -164.3(4) . . . . ?
P1 P2 C19 C24 90.8(4) . . . . ?
C24 C19 C20 C21 -1.7(8) . . . . ?
P2 C19 C20 C21 179.8(4) . . . . ?
C19 C20 C21 C22 0.3(9) . . . . ?
C20 C21 C22 C23 1.4(10) . . . . ?
C21 C22 C23 C24 -1.6(11) . . . . ?
C22 C23 C24 C19 0.1(10) . . . . ?
C20 C19 C24 C23 1.5(9) . . . . ?
P2 C19 C24 C23 -179.9(5) . . . . ?
C19 P2 C25 C26 -65.1(5) . . . . ?
P1 P2 C25 C26 40.0(5) . . . . ?
C19 P2 C25 C30 115.9(4) . . . . ?
P1 P2 C25 C30 -139.0(4) . . . . ?
C30 C25 C26 C27 -2.5(8) . . . . ?
P2 C25 C26 C27 178.5(4) . . . . ?
C25 C26 C27 C28 1.8(8) . . . . ?
C26 C27 C28 C29 -0.3(9) . . . . ?
C27 C28 C29 C30 -0.5(11) . . . . ?
C26 C25 C30 C29 1.7(9) . . . . ?
P2 C25 C30 C29 -179.2(5) . . . . ?
C28 C29 C30 C25 -0.3(11) . . . . ?
C3 C4 C31 N2 -69(100) . . . . ?
C5 C4 C31 N2 111(100) . . . . ?

loop_
_cod_related_entry_id
_cod_related_entry_database
_cod_related_entry_code
1 ChemSpider 21146130
